data_7049900
loop_
_publ_author_name
'Kotov, Vitalii Yu'
'Ilyukhin, Andrey B.'
'Buikin, Petr A.'
'Simonenko, Nikolay P.'
'Korlyukov, Alexander A.'
'Smol'yakov, Alexander F.'
'Yorov, Khursand E.'
'Gavrikov, Andrey V.'

_publ_section_title
;
 Unexpected hydrolytic transformation of new type hybrid bromobismuthates
 with methylpyrazinium dications.
;
_journal_issue 22
_journal_name_full 'Dalton transactions (Cambridge, England : 2003)'
_journal_page_first 7602
_journal_page_last 7611
_journal_paper_doi 10.1039/c9dt01019j
_journal_volume 48
_journal_year 2019
_chemical_formula_moiety '2(Bi Br6), 3(C5 H8 N2)'
_chemical_formula_sum 'C15 H24 Bi2 Br12 N6'
_chemical_formula_weight 1665.28
_space_group_IT_number 60
_space_group_name_Hall '-P 2n 2ab'
_space_group_name_H-M_alt 'P b c n'
_symmetry_cell_setting orthorhombic
_symmetry_Int_Tables_number 60
_symmetry_space_group_name_Hall '-P 2n 2ab'
_symmetry_space_group_name_H-M 'P b c n'
_atom_sites_solution_hydrogens geom
_audit_conform_dict_location ftp://ftp.iucr.org/pub/cif_core.dic
_audit_conform_dict_name cif_core.dic
_audit_conform_dict_version 2.4.3
_audit_creation_date 2016-12-15T09:25:06-00:00
_audit_creation_method 'WinGX routine CIF_UPDATE'
_audit_update_record
;
2019-04-03 deposited with the CCDC.    2019-04-29 downloaded from the CCDC.
;
_cell_angle_alpha 90
_cell_angle_beta 90
_cell_angle_gamma 90
_cell_formula_units_Z 4
_cell_length_a 13.3678(6)
_cell_length_b 14.1378(6)
_cell_length_c 19.1085(8)
_cell_measurement_reflns_used 6214
_cell_measurement_temperature 150(2)
_cell_measurement_theta_max 29.39
_cell_measurement_theta_min 2.35
_cell_volume 3611.3(3)
_computing_cell_refinement 'Bruker SAINT'
_computing_data_collection 'Bruker APEX2'
_computing_data_reduction 'Bruker SAINT'
_computing_molecular_graphics 'Bruker SHELXTL'
_computing_publication_material 'Bruker SHELXTL'
_computing_structure_refinement 'SHELXL-2016/6 (Sheldrick, 2016)'
_computing_structure_solution 'SHELXS-2016 (Sheldrick, 2015)'
_diffrn_ambient_temperature 150(2)
_diffrn_measured_fraction_theta_full 1
_diffrn_measured_fraction_theta_max 0.997
_diffrn_measurement_device_type 'Bruker APEX-II CCD'
_diffrn_measurement_method '\f and \w scans'
_diffrn_radiation_monochromator graphite
_diffrn_radiation_type MoK\a
_diffrn_radiation_wavelength 0.71073
_diffrn_reflns_av_R_equivalents 0.075
_diffrn_reflns_av_unetI/netI 0.0438
_diffrn_reflns_Laue_measured_fraction_full 1
_diffrn_reflns_Laue_measured_fraction_max 0.997
_diffrn_reflns_limit_h_max 19
_diffrn_reflns_limit_h_min -19
_diffrn_reflns_limit_k_max 20
_diffrn_reflns_limit_k_min -20
_diffrn_reflns_limit_l_max 26
_diffrn_reflns_limit_l_min -27
_diffrn_reflns_number 48897
_diffrn_reflns_point_group_measured_fraction_full 1
_diffrn_reflns_point_group_measured_fraction_max 0.997
_diffrn_reflns_theta_full 25.242
_diffrn_reflns_theta_max 30.561
_diffrn_reflns_theta_min 2.097
_diffrn_standards_number 0
_exptl_absorpt_coefficient_mu 23.028
_exptl_absorpt_correction_T_max 0.2657
_exptl_absorpt_correction_T_min 0.1296
_exptl_absorpt_correction_type multi-scan
_exptl_absorpt_process_details 'SADABS 2014/5'
_exptl_crystal_colour black
_exptl_crystal_density_diffrn 3.063
_exptl_crystal_description needle
_exptl_crystal_F_000 2968
_exptl_crystal_size_max 0.08
_exptl_crystal_size_mid 0.02
_exptl_crystal_size_min 0.02
_refine_diff_density_max 1.36
_refine_diff_density_min -1.373
_refine_diff_density_rms 0.222
_refine_ls_extinction_method none
_refine_ls_goodness_of_fit_ref 0.994
_refine_ls_hydrogen_treatment constr
_refine_ls_matrix_type full
_refine_ls_number_parameters 175
_refine_ls_number_reflns 5522
_refine_ls_number_restraints 43
_refine_ls_restrained_S_all 0.992
_refine_ls_R_factor_all 0.0636
_refine_ls_R_factor_gt 0.0329
_refine_ls_shift/su_max 0.001
_refine_ls_shift/su_mean 0
_refine_ls_structure_factor_coef Fsqd
_refine_ls_weighting_details 'w=1/[\s^2^(Fo^2^)+(0.0400P)^2^+5.0000P] where P=(Fo^2^+2Fc^2^)/3'
_refine_ls_weighting_scheme calc
_refine_ls_wR_factor_gt 0.075
_refine_ls_wR_factor_ref 0.0854
_reflns_Friedel_coverage 0
_reflns_number_gt 3808
_reflns_number_total 5522
_reflns_threshold_expression 'I > 2\s(I)'
_cod_data_source_file c9dt01019j2.cif
_cod_data_source_block 1
_cod_depositor_comments 'Adding full bibliography for 7049900--7049908.cif.'
_cod_database_code 7049900

loop_
_symmetry_equiv_pos_as_xyz
'x, y, z'
'-x+1/2, -y+1/2, z+1/2'
'-x, y, -z+1/2'
'x+1/2, -y+1/2, -z'
'-x, -y, -z'
'x-1/2, y-1/2, -z-1/2'
'x, -y, z-1/2'
'-x-1/2, y-1/2, z'

loop_
_atom_site_label
_atom_site_type_symbol
_atom_site_fract_x
_atom_site_fract_y
_atom_site_fract_z
_atom_site_U_iso_or_equiv
_atom_site_adp_type
_atom_site_occupancy
_atom_site_site_symmetry_order
_atom_site_calc_flag
_atom_site_refinement_flags_posn
_atom_site_refinement_flags_adp
_atom_site_refinement_flags_occupancy
_atom_site_disorder_assembly
_atom_site_disorder_group
Bi1 Bi 0.5 0.03242(2) 0.75 0.01288(7) Uani 1 2 d S T P . .
Bi2 Bi 0.5 0.5 0.5 0.01565(7) Uani 1 2 d S . P . .
Br1 Br 0.64731(5) -0.11195(4) 0.74739(3) 0.02449(14) Uani 1 1 d . . . . .
Br2 Br 0.48007(4) 0.02539(4) 0.60064(3) 0.02001(13) Uani 1 1 d . . . . .
Br3 Br 0.65443(5) 0.17606(4) 0.73776(3) 0.02068(13) Uani 1 1 d . . . . .
Br4 Br 0.65828(4) 0.45200(4) 0.40557(3) 0.02454(14) Uani 1 1 d . . . . .
Br5 Br 0.35269(5) 0.43617(5) 0.40441(3) 0.02956(15) Uani 1 1 d . . . . .
Br6 Br 0.50733(5) 0.31935(4) 0.56724(4) 0.02573(14) Uani 1 1 d . . . . .
N1 N 0.7700(4) 0.2733(4) 0.5125(3) 0.0231(11) Uani 1 1 d . . . . .
N2 N 0.6828(4) 0.1516(3) 0.4236(3) 0.0296(13) Uani 1 1 d . . . . .
H2B H 0.654837 0.111433 0.394346 0.036 Uiso 1 1 calc R U . . .
C1 C 0.7909(4) 0.2779(4) 0.4444(3) 0.0238(13) Uani 1 1 d . . . . .
H1A H 0.836484 0.324115 0.427522 0.029 Uiso 1 1 calc R U . . .
C2 C 0.7467(5) 0.2158(4) 0.3987(3) 0.0261(13) Uani 1 1 d . . . . .
H2A H 0.761348 0.218524 0.350113 0.031 Uiso 1 1 calc R U . . .
C3 C 0.6603(5) 0.1467(5) 0.4909(4) 0.0332(16) Uani 1 1 d . . . . .
H3A H 0.614124 0.100844 0.507539 0.04 Uiso 1 1 calc R U . . .
C4 C 0.7039(5) 0.2078(5) 0.5353(4) 0.0337(17) Uani 1 1 d . . . . .
H4A H 0.688064 0.204847 0.583738 0.04 Uiso 1 1 calc R U . . .
C5 C 0.8195(7) 0.3409(6) 0.5599(5) 0.074(3) Uani 1 1 d . . . . .
H5A H 0.797279 0.329443 0.60803 0.11 Uiso 1 1 calc R U . . .
H5B H 0.892178 0.3326 0.557028 0.11 Uiso 1 1 calc R U . . .
H5C H 0.802003 0.405587 0.546149 0.11 Uiso 1 1 calc R U . . .
N3 N 0.5143(8) 0.4344(4) 0.2506(6) 0.020(3) Uani 0.5 1 d DG U P A -1
C6 C 0.4176(7) 0.4704(6) 0.2521(6) 0.030(4) Uani 0.5 1 d DG U P A -1
H6A H 0.36207 0.428553 0.254088 0.035 Uiso 0.5 1 calc R U P A -1
C7 C 0.4021(7) 0.5676(6) 0.2507(8) 0.025(4) Uani 0.5 1 d G U P A -1
H7A H 0.336013 0.592192 0.251774 0.03 Uiso 0.5 1 calc R U P A -1
N4 N 0.4834(8) 0.6288(4) 0.2478(9) 0.024(3) Uani 0.5 1 d G U P A -1
H4B H 0.47359 0.69035 0.246952 0.029 Uiso 0.5 1 calc R U P A -1
C8 C 0.5801(7) 0.5928(5) 0.2463(7) 0.015(3) Uani 0.5 1 d G U P A -1
H8A H 0.635667 0.634661 0.244306 0.019 Uiso 0.5 1 calc R U P A -1
C9 C 0.5956(7) 0.4956(5) 0.2477(6) 0.017(3) Uani 0.5 1 d DG U P A -1
H9A H 0.661727 0.471022 0.24662 0.021 Uiso 0.5 1 calc R U P A -1
C10 C 0.5284(10) 0.3335(6) 0.2521(8) 0.038(4) Uiso 0.5 1 d D . P A -1
H10A H 0.60006 0.319033 0.250724 0.057 Uiso 0.5 1 calc R U P A -1
H10B H 0.499249 0.307711 0.29511 0.057 Uiso 0.5 1 calc R U P A -1
H10C H 0.495394 0.304949 0.211429 0.057 Uiso 0.5 1 calc R U P A -1

loop_
_atom_site_aniso_label
_atom_site_aniso_U_11
_atom_site_aniso_U_22
_atom_site_aniso_U_33
_atom_site_aniso_U_23
_atom_site_aniso_U_13
_atom_site_aniso_U_12
Bi1 0.01423(14) 0.01313(13) 0.01130(13) 0 -0.00092(11) 0
Bi2 0.01491(14) 0.01701(14) 0.01502(14) 0.00041(10) 0.00039(12) -0.00075(12)
Br1 0.0253(3) 0.0275(3) 0.0207(3) 0.0002(2) 0.0010(3) 0.0122(2)
Br2 0.0240(3) 0.0231(3) 0.0130(3) 0.0014(2) 0.0011(2) -0.0037(2)
Br3 0.0224(3) 0.0192(3) 0.0204(3) -0.0008(2) -0.0001(2) -0.0083(2)
Br4 0.0217(3) 0.0315(3) 0.0204(3) 0.0002(2) 0.0039(3) 0.0069(2)
Br5 0.0279(3) 0.0411(4) 0.0197(3) 0.0009(3) -0.0041(3) -0.0145(3)
Br6 0.0244(3) 0.0194(3) 0.0334(3) 0.0077(2) 0.0004(3) 0.0013(3)
N1 0.024(3) 0.023(3) 0.022(3) -0.007(2) -0.010(2) 0.009(2)
N2 0.024(3) 0.017(3) 0.047(4) -0.009(2) -0.007(3) 0.001(2)
C1 0.018(3) 0.020(3) 0.034(4) 0.008(3) 0.000(3) 0.000(2)
C2 0.028(3) 0.028(3) 0.022(3) -0.004(3) 0.004(3) 0.003(3)
C3 0.024(4) 0.033(4) 0.043(4) 0.016(3) 0.005(3) -0.005(3)
C4 0.032(4) 0.044(4) 0.025(3) 0.012(3) 0.006(3) 0.020(3)
C5 0.090(8) 0.048(5) 0.083(7) -0.050(5) -0.055(6) 0.033(5)
N3 0.021(7) 0.021(4) 0.017(3) 0.004(6) -0.001(4) -0.008(4)
C6 0.028(7) 0.040(7) 0.021(6) -0.001(6) 0.005(6) 0.001(6)
C7 0.025(6) 0.031(7) 0.020(6) -0.012(6) 0.002(6) -0.005(6)
N4 0.022(8) 0.030(4) 0.020(4) -0.012(6) -0.011(6) -0.004(4)
C8 0.024(6) 0.009(5) 0.013(5) -0.001(5) -0.009(5) -0.002(5)
C9 0.021(6) 0.014(5) 0.016(5) 0.003(5) -0.004(5) 0.000(5)

loop_
_atom_type_symbol
_atom_type_description
_atom_type_scat_dispersion_real
_atom_type_scat_dispersion_imag
_atom_type_scat_source
C C 0.0033 0.0016 'International Tables Vol C Tables 4.2.6.8 and 6.1.1.4'
H H 0 0 'International Tables Vol C Tables 4.2.6.8 and 6.1.1.4'
N N 0.0061 0.0033 'International Tables Vol C Tables 4.2.6.8 and 6.1.1.4'
Br Br -0.2901 2.4595 'International Tables Vol C Tables 4.2.6.8 and 6.1.1.4'
Bi Bi -4.1077 10.2566 'International Tables Vol C Tables 4.2.6.8 and 6.1.1.4'

loop_
_geom_angle_atom_site_label_1
_geom_angle_atom_site_label_2
_geom_angle_atom_site_label_3
_geom_angle
_geom_angle_site_symmetry_1
_geom_angle_site_symmetry_3
Br1 Bi1 Br1 87.97(3) . 3_656
Br1 Bi1 Br2 91.264(17) . .
Br1 Bi1 Br2 85.873(17) 3_656 .
Br1 Bi1 Br2 85.873(17) . 3_656
Br1 Bi1 Br2 91.263(17) 3_656 3_656
Br2 Bi1 Br2 176.02(3) . 3_656
Br1 Bi1 Br3 90.47(2) . .
Br1 Bi1 Br3 176.092(16) 3_656 .
Br2 Bi1 Br3 90.581(16) . .
Br2 Bi1 Br3 92.198(17) 3_656 .
Br1 Bi1 Br3 176.093(16) . 3_656
Br1 Bi1 Br3 90.473(19) 3_656 3_656
Br2 Bi1 Br3 92.196(17) . 3_656
Br2 Bi1 Br3 90.583(16) 3_656 3_656
Br3 Bi1 Br3 91.31(3) . 3_656
Br5 Bi2 Br5 180 . 5_666
Br5 Bi2 Br6 91.661(19) . .
Br5 Bi2 Br6 88.338(19) 5_666 .
Br5 Bi2 Br6 88.340(19) . 5_666
Br5 Bi2 Br6 91.661(19) 5_666 5_666
Br6 Bi2 Br6 180 . 5_666
Br5 Bi2 Br4 91.825(19) . .
Br5 Bi2 Br4 88.18(2) 5_666 .
Br6 Bi2 Br4 92.645(18) . .
Br6 Bi2 Br4 87.355(18) 5_666 .
Br5 Bi2 Br4 88.18(2) . 5_666
Br5 Bi2 Br4 91.823(19) 5_666 5_666
Br6 Bi2 Br4 87.354(18) . 5_666
Br6 Bi2 Br4 92.646(18) 5_666 5_666
Br4 Bi2 Br4 180 . 5_666
C1 N1 C4 119.0(6) . .
C1 N1 C5 118.3(7) . .
C4 N1 C5 122.7(7) . .
C3 N2 C2 121.8(6) . .
C3 N2 H2B 119.1 . .
C2 N2 H2B 119.1 . .
N1 C1 C2 120.0(6) . .
N1 C1 H1A 120 . .
C2 C1 H1A 120 . .
N2 C2 C1 119.0(6) . .
N2 C2 H2A 120.5 . .
C1 C2 H2A 120.5 . .
N2 C3 C4 118.8(6) . .
N2 C3 H3A 120.6 . .
C4 C3 H3A 120.6 . .
C3 C4 N1 121.3(6) . .
C3 C4 H4A 119.3 . .
N1 C4 H4A 119.3 . .
N1 C5 H5A 109.5 . .
N1 C5 H5B 109.5 . .
H5A C5 H5B 109.5 . .
N1 C5 H5C 109.5 . .
H5A C5 H5C 109.5 . .
H5B C5 H5C 109.5 . .
C6 N3 C9 120 . .
C6 N3 C10 118.9(7) . .
C9 N3 C10 121.1(7) . .
N3 C6 C7 120 . .
N3 C6 H6A 120 . .
C7 C6 H6A 120 . .
N4 C7 C6 120 . .
N4 C7 H7A 120 . .
C6 C7 H7A 120 . .
C7 N4 C8 120 . .
C7 N4 H4B 120 . .
C8 N4 H4B 120 . .
C9 C8 N4 120 . .
C9 C8 H8A 120 . .
N4 C8 H8A 120 . .
C8 C9 N3 120 . .
C8 C9 H9A 120 . .
N3 C9 H9A 120 . .
N3 C10 H10A 109.5 . .
N3 C10 H10B 109.5 . .
H10A C10 H10B 109.5 . .
N3 C10 H10C 109.5 . .
H10A C10 H10C 109.5 . .
H10B C10 H10C 109.5 . .

loop_
_geom_bond_atom_site_label_1
_geom_bond_atom_site_label_2
_geom_bond_distance
_geom_bond_site_symmetry_2
Bi1 Br1 2.8367(6) .
Bi1 Br1 2.8367(6) 3_656
Bi1 Br2 2.8682(6) .
Bi1 Br2 2.8682(6) 3_656
Bi1 Br3 2.9053(6) .
Bi1 Br3 2.9053(6) 3_656
Bi2 Br5 2.8334(6) .
Bi2 Br5 2.8334(6) 5_666
Bi2 Br6 2.8607(6) .
Bi2 Br6 2.8607(6) 5_666
Bi2 Br4 2.8624(6) .
Bi2 Br4 2.8625(6) 5_666
N1 C1 1.332(8) .
N1 C4 1.352(9) .
N1 C5 1.474(8) .
N2 C3 1.323(8) .
N2 C2 1.333(8) .
N2 H2B 0.88 .
C1 C2 1.372(8) .
C1 H1A 0.95 .
C2 H2A 0.95 .
C3 C4 1.344(10) .
C3 H3A 0.95 .
C4 H4A 0.95 .
C5 H5A 0.98 .
C5 H5B 0.98 .
C5 H5C 0.98 .
N3 C6 1.39 .
N3 C9 1.39 .
N3 C10 1.440(7) .
C6 C7 1.39 .
C6 H6A 0.95 .
C7 N4 1.39 .
C7 H7A 0.95 .
N4 C8 1.39 .
N4 H4B 0.88 .
C8 C9 1.39 .
C8 H8A 0.95 .
C9 H9A 0.95 .
C10 H10A 0.98 .
C10 H10B 0.98 .
C10 H10C 0.98 .

loop_
_geom_hbond_atom_site_label_D
_geom_hbond_atom_site_label_H
_geom_hbond_atom_site_label_A
_geom_hbond_distance_DH
_geom_hbond_distance_HA
_geom_hbond_distance_DA
_geom_hbond_angle_DHA
_geom_hbond_site_symmetry_A
N2 H2B Br1 0.88 2.81 3.445(6) 130.3 7
N2 H2B Br2 0.88 2.65 3.349(5) 137.6 5_656
C1 H1A Br2 0.95 2.92 3.856(6) 170.7 4_556
C2 H2A Br1 0.95 2.91 3.505(6) 122.1 7
C2 H2A Br3 0.95 2.85 3.680(6) 147.2 2_654
C3 H3A Br2 0.95 2.74 3.625(6) 155.2 .
C3 H3A Br2 0.95 3.01 3.536(7) 116.6 5_656
C4 H4A Br3 0.95 3 3.950(7) 173.2 .
C7 H7A Br1 0.95 2.54 3.464(9) 164.8 4_456
N4 H4B Br3 0.88 2.57 3.329(7) 145.6 5_666
N4 H4B Br3 0.88 3.07 3.588(9) 119.4 7_565
C8 H8A Br1 0.95 2.92 3.654(9) 135 2_654
C8 H8A Br3 0.95 2.69 3.419(7) 133.9 7_565
